data_7043058
loop_
_publ_author_name
'Trommenschlager, Audrey'
'Chotard, Florian'
'Bertrand, Beno\^it'
'Amor, Souheila'
'Dondaine, Lucile'
'Picquet, Michel'
'Richard, Philippe'
'Bettaeib, Ali'
'Le Gendre, Pierre'
'Paul, Catherine'
'Goze, Christine'
'Bodio, Ewen'

_publ_section_title
;
 Gold(I)-BODIPY-imidazole bimetallic complexes as new potential
 anti-inflammatory and anticancer trackable agents
;
_journal_name_full 'Dalton Trans.'
_journal_paper_doi 10.1039/C7DT01377A
_journal_year 2017
_chemical_formula_moiety '2.5(C21 H15 B F2 N6), 0.5(C H2 Cl2)'
_chemical_formula_sum 'C53 H38.5 B2.5 Cl F5 N15'
_chemical_formula_weight 1042.96
_space_group_crystal_system orthorhombic
_space_group_IT_number 18
_space_group_name_Hall 'P 2 2ab'
_space_group_name_H-M_alt 'P 21 21 2'
_symmetry_space_group_name_Hall 'P 2 2ab'
_symmetry_space_group_name_H-M 'P 21 21 2'
_atom_sites_solution_hydrogens geom
_atom_sites_solution_primary dual
_audit_creation_date 2017-03-15
_audit_creation_method
;
Olex2 1.2
(compiled 2017.03.02 svn.r3394 for OlexSys, GUI svn.r5324)
;
_audit_update_record
;
2017-03-15 deposited with the CCDC.
2017-05-22 downloaded from the CCDC.
;
_cell_angle_alpha 90
_cell_angle_beta 90
_cell_angle_gamma 90
_cell_formula_units_Z 4
_cell_length_a 12.0671(5)
_cell_length_b 32.4681(14)
_cell_length_c 12.0173(5)
_cell_measurement_reflns_used 9730
_cell_measurement_temperature 150
_cell_measurement_theta_max 23.148
_cell_measurement_theta_min 2.39
_cell_volume 4708.3(3)
_computing_cell_refinement 'SAINT v8.37A (Bruker, 2015)'
_computing_data_reduction 'SAINT v8.37A (Bruker, 2015)'
_computing_molecular_graphics 'Olex2 (Dolomanov et al., 2009)'
_computing_publication_material 'Olex2 (Dolomanov et al., 2009)'
_computing_structure_refinement 'XL (Sheldrick, 2008)'
_computing_structure_solution 'ShelXT (Sheldrick, 2015)'
_diffrn_ambient_temperature 150
_diffrn_detector 'CCD Plate'
_diffrn_detector_area_resol_mean '512 x 512'
_diffrn_detector_type APEX2
_diffrn_measured_fraction_theta_full 0.990
_diffrn_measured_fraction_theta_max 0.991
_diffrn_measurement_device '\k-geometry diffractometer'
_diffrn_measurement_device_type 'Bruker APEX-II CCD'
_diffrn_measurement_method '\f and \w scans''
_diffrn_radiation_collimation '0.6 mm'
_diffrn_radiation_monochromator graphite
_diffrn_radiation_probe x-ray
_diffrn_radiation_type MoK\a
_diffrn_radiation_wavelength 0.71073
_diffrn_radiation_xray_symbol K-L~3~
_diffrn_reflns_av_R_equivalents 0.0722
_diffrn_reflns_av_unetI/netI 0.0357
_diffrn_reflns_Laue_measured_fraction_full 0.990
_diffrn_reflns_Laue_measured_fraction_max 0.991
_diffrn_reflns_limit_h_max 15
_diffrn_reflns_limit_h_min -15
_diffrn_reflns_limit_k_max 42
_diffrn_reflns_limit_k_min -42
_diffrn_reflns_limit_l_max 15
_diffrn_reflns_limit_l_min -15
_diffrn_reflns_number 144944
_diffrn_reflns_point_group_measured_fraction_full 0.994
_diffrn_reflns_point_group_measured_fraction_max 0.993
_diffrn_reflns_theta_full 25.242
_diffrn_reflns_theta_max 27.516
_diffrn_reflns_theta_min 3.025
_diffrn_source 'X-ray tube'
_diffrn_source_target Mo
_diffrn_source_type 'Siemens KFF Mo 2K-180'
_diffrn_standards_number 0
_exptl_absorpt_coefficient_mu 0.160
_exptl_absorpt_correction_T_max 0.7456
_exptl_absorpt_correction_T_min 0.6548
_exptl_absorpt_correction_type multi-scan
_exptl_absorpt_process_details
'SADABS-2016/2 (Bruker,2016/2) was used for absorption correction. wR2(int) was 0.0813 before and 0.0749 after correction. The Ratio of minimum to maximum transmission is 0.8782. The \l/2 correction factor is Not present.'
_exptl_crystal_colour violet
_exptl_crystal_colour_primary violet
_exptl_crystal_density_diffrn 1.471
_exptl_crystal_description plate
_exptl_crystal_F_000 2144
_exptl_crystal_preparation ', Luminescent'
_exptl_crystal_recrystallization_method 'Re-crystallisation from solvent: CH2Cl2'
_exptl_crystal_size_max 0.5
_exptl_crystal_size_mid 0.3
_exptl_crystal_size_min 0.075
_refine_diff_density_max 0.908
_refine_diff_density_min -0.486
_refine_diff_density_rms 0.054
_refine_ls_abs_structure_details
;
 Flack x determined using 3442 quotients [(I+)-(I-)]/[(I+)+(I-)]
 (Parsons, Flack and Wagner, Acta Cryst. B69 (2013) 249-259).
;
_refine_ls_abs_structure_Flack -0.01(4)
_refine_ls_extinction_method none
_refine_ls_goodness_of_fit_ref 1.071
_refine_ls_hydrogen_treatment constr
_refine_ls_matrix_type full
_refine_ls_number_parameters 730
_refine_ls_number_reflns 10767
_refine_ls_number_restraints 60
_refine_ls_restrained_S_all 1.069
_refine_ls_R_factor_all 0.0685
_refine_ls_R_factor_gt 0.0538
_refine_ls_shift/su_max 0.001
_refine_ls_shift/su_mean 0.000
_refine_ls_structure_factor_coef Fsqd
_refine_ls_weighting_details 'w=1/[\s^2^(Fo^2^)+(0.0666P)^2^+2.3893P] where P=(Fo^2^+2Fc^2^)/3'
_refine_ls_weighting_scheme calc
_refine_ls_wR_factor_gt 0.1300
_refine_ls_wR_factor_ref 0.1380
_reflns_Friedel_coverage 0.805
_reflns_Friedel_fraction_full 0.998
_reflns_Friedel_fraction_max 0.996
_reflns_number_gt 9045
_reflns_number_total 10767
_reflns_threshold_expression 'I > 2\s(I)'
_cod_data_source_file c7dt01377a3.cif
_cod_data_source_block aud100217_0ma_a
_cod_original_formula_sum 'C53 H38.50 B2.50 Cl F5 N15'
_cod_database_code 7043058
_shelx_shelxl_version_number 2014/7
_shelx_space_group_comment
;
The symmetry employed for this shelxl refinement is uniquely defined
by the following loop, which should always be used as a source of
symmetry information in preference to the above space-group names.
They are only intended as comments.
;
_shelx_estimated_absorpt_t_max 0.988
_shelx_estimated_absorpt_t_min 0.924
_olex2_refinement_description
;
1. Fixed Uiso
 At 1.2 times of:
  All C(H) groups, All C(H,H) groups
2. Rigid body (RIGU) restrains
 N3B, N3, C16B, C18, N4, C17B, C17, N4B, C16, C18B
 with sigma for 1-2 distances of 0.004 and sigma for 1-3 distances of 0.004
3. Others
 Sof(N3B)=Sof(C18B)=Sof(H18B)=Sof(C16B)=Sof(H16B)=Sof(C17B)=Sof(H17B)=Sof(N4B)=
 1-FVAR(1)
 Sof(N3)=Sof(C18)=Sof(H18)=Sof(C16)=Sof(H16)=Sof(C17)=Sof(H17)=Sof(N4)=FVAR(1)
 Fixed Sof: Cl1(0.5) Cl2(0.5) C55(0.5) H55A(0.5) H55B(0.5)
4.a Free rotating group:
 N3(C18,C16,C17,N4), N3B(C18B,C16B,C17B,N4B), Cl1(Cl2,C55)
4.b Secondary CH2 refined with riding coordinates:
 C55(H55A,H55B)
4.c Aromatic/amide H refined with riding coordinates:
 C2(H2), C3(H3), C7(H7), C8(H8), C11(H11), C12(H12), C13(H13), C14(H14),
 C15(H15), C19(H19), C20(H20), C21(H21), C18(H18), C16(H16), C17(H17),
 C18B(H18B), C16B(H16B), C17B(H17B), C23(H23), C24(H24), C28(H28), C29(H29),
 C32(H32), C33(H33), C34(H34), C35(H35), C36(H36), C37(H37), C38(H38), C39(H39),
  C40(H40), C41(H41), C42(H42), C44(H44), C45(H45), C49(H49), C50(H50),
 C51(H51), C52(H52), C53(H53), C54(H54)
;
_olex2_submission_special_instructions 'No special instructions were received'

loop_
_space_group_symop_operation_xyz
'x, y, z'
'-x, -y, z'
'-x+1/2, y+1/2, -z'
'x+1/2, -y+1/2, -z'

loop_
_atom_site_label
_atom_site_type_symbol
_atom_site_fract_x
_atom_site_fract_y
_atom_site_fract_z
_atom_site_U_iso_or_equiv
_atom_site_adp_type
_atom_site_occupancy
_atom_site_site_symmetry_order
_atom_site_calc_flag
_atom_site_refinement_flags_posn
_atom_site_refinement_flags_adp
_atom_site_refinement_flags_occupancy
_atom_site_disorder_assembly
_atom_site_disorder_group
B1 B 0.2696(3) 0.39239(13) 0.4606(3) 0.0271(8) Uani 1 1 d . . . . .
C1 C 0.3202(3) 0.40086(11) 0.6723(3) 0.0303(8) Uani 1 1 d . . . . .
C2 C 0.4129(3) 0.39496(13) 0.7406(3) 0.0334(8) Uani 1 1 d . . . . .
H2 H 0.4150 0.3971 0.8194 0.040 Uiso 1 1 calc R . . . .
C3 C 0.5001(3) 0.38548(12) 0.6721(3) 0.0326(8) Uani 1 1 d . . . . .
H3 H 0.5743 0.3804 0.6947 0.039 Uiso 1 1 calc R . . . .
C4 C 0.4597(3) 0.38468(11) 0.5619(3) 0.0254(7) Uani 1 1 d . . . . .
C5 C 0.5167(3) 0.38101(10) 0.4610(3) 0.0246(7) Uani 1 1 d . . . . .
C6 C 0.4596(3) 0.38472(11) 0.3595(3) 0.0245(7) Uani 1 1 d . . . . .
C7 C 0.4991(3) 0.38474(11) 0.2492(3) 0.0277(7) Uani 1 1 d . . . . .
H7 H 0.5740 0.3813 0.2266 0.033 Uiso 1 1 calc R . . . .
C8 C 0.4097(3) 0.39057(11) 0.1802(3) 0.0304(8) Uani 1 1 d . . . . .
H8 H 0.4114 0.3925 0.1013 0.037 Uiso 1 1 calc R . . . .
C9 C 0.3163(3) 0.39315(11) 0.2477(3) 0.0279(7) Uani 1 1 d . . . . .
C10 C 0.6385(3) 0.37413(11) 0.4610(3) 0.0284(7) Uani 1 1 d . . . . .
C11 C 0.7072(3) 0.39873(12) 0.3959(3) 0.0316(8) Uani 1 1 d . . . . .
H11 H 0.6766 0.4201 0.3514 0.038 Uiso 1 1 calc R . . . .
C12 C 0.8210(3) 0.39191(14) 0.3962(4) 0.0391(9) Uani 1 1 d . . . . .
H12 H 0.8679 0.4088 0.3520 0.047 Uiso 1 1 calc R . . . .
C13 C 0.8665(3) 0.36092(16) 0.4601(4) 0.0439(11) Uani 1 1 d . . . . .
H13 H 0.9443 0.3566 0.4600 0.053 Uiso 1 1 calc R . . . .
C14 C 0.7987(4) 0.33627(15) 0.5243(3) 0.0443(10) Uani 1 1 d . . . . .
H14 H 0.8300 0.3149 0.5680 0.053 Uiso 1 1 calc R . . . .
C15 C 0.6841(3) 0.34264(13) 0.5252(3) 0.0341(8) Uani 1 1 d . . . . .
H15 H 0.6376 0.3256 0.5693 0.041 Uiso 1 1 calc R . . . .
C19 C 0.1133(3) 0.37738(16) 0.2396(4) 0.0438(10) Uani 1 1 d . . . . .
H19 H 0.1088 0.3595 0.3020 0.053 Uiso 1 1 calc R . . . .
C20 C 0.0719(4) 0.41175(18) 0.0945(4) 0.0544(13) Uani 1 1 d . . . . .
H20 H 0.0303 0.4229 0.0345 0.065 Uiso 1 1 calc R . . . .
C21 C 0.1800(4) 0.42002(16) 0.1142(4) 0.0476(11) Uani 1 1 d . . . . .
H21 H 0.2275 0.4373 0.0717 0.057 Uiso 1 1 calc R . . . .
F1 F 0.20447(18) 0.35658(7) 0.46790(18) 0.0348(5) Uani 1 1 d . . . . .
F2 F 0.20093(18) 0.42619(7) 0.45374(18) 0.0341(5) Uani 1 1 d . . . . .
N1 N 0.3465(2) 0.39437(9) 0.5641(2) 0.0258(6) Uani 1 1 d . . . . .
N2 N 0.3452(2) 0.39004(9) 0.3568(2) 0.0242(6) Uani 1 1 d . . . . .
N3 N 0.2086(8) 0.4136(5) 0.7017(13) 0.030(3) Uani 0.55(3) 1 d . U . A 1
C18 C 0.1076(9) 0.4025(4) 0.6636(10) 0.035(2) Uani 0.55(3) 1 d G U . A 1
H18 H 0.0959 0.3834 0.6050 0.042 Uiso 0.55(3) 1 calc R . . A 1
C16 C 0.1906(10) 0.4414(4) 0.7855(12) 0.047(3) Uani 0.55(3) 1 d G U . A 1
H16 H 0.2454 0.4549 0.8290 0.056 Uiso 0.55(3) 1 calc R . . A 1
C17 C 0.0797(11) 0.4459(3) 0.7940(12) 0.052(4) Uani 0.55(3) 1 d G U . A 1
H17 H 0.0431 0.4634 0.8455 0.062 Uiso 0.55(3) 1 calc R . . A 1
N4 N 0.0276(8) 0.4213(3) 0.7172(10) 0.046(3) Uani 0.55(3) 1 d G U . A 1
N5 N 0.2070(3) 0.39800(11) 0.2096(3) 0.0344(7) Uani 1 1 d . . . . .
N6 N 0.0301(3) 0.38501(16) 0.1727(3) 0.0549(11) Uani 1 1 d . . . . .
N3B N 0.2242(9) 0.4153(7) 0.7180(15) 0.031(3) Uani 0.45(3) 1 d . U . A 2
C18B C 0.2173(9) 0.4382(5) 0.8114(13) 0.036(3) Uani 0.45(3) 1 d G U . A 2
H18B H 0.2789 0.4449 0.8572 0.044 Uiso 0.45(3) 1 calc R . . A 2
C16B C 0.1187(11) 0.4125(7) 0.6763(12) 0.052(5) Uani 0.45(3) 1 d G U . A 2
H16B H 0.0961 0.3983 0.6110 0.063 Uiso 0.45(3) 1 calc R . . A 2
C17B C 0.0533(8) 0.4340(6) 0.7467(10) 0.052(4) Uani 0.45(3) 1 d G U . A 2
H17B H -0.0245 0.4374 0.7386 0.062 Uiso 0.45(3) 1 calc R . . A 2
N4B N 0.1156(11) 0.4501(4) 0.8314(11) 0.046(4) Uani 0.45(3) 1 d G U . A 2
B2 B 0.4912(3) 0.30075(12) 0.0264(3) 0.0244(8) Uani 1 1 d . . . . .
C22 C 0.6979(3) 0.31413(11) 0.0879(3) 0.0257(7) Uani 1 1 d . . . . .
C23 C 0.7615(3) 0.31113(12) 0.1851(3) 0.0322(8) Uani 1 1 d . . . . .
H23 H 0.8371 0.3187 0.1935 0.039 Uiso 1 1 calc R . . . .
C24 C 0.6938(3) 0.29512(11) 0.2655(3) 0.0275(7) Uani 1 1 d . . . . .
H24 H 0.7142 0.2894 0.3403 0.033 Uiso 1 1 calc R . . . .
C25 C 0.5883(3) 0.28860(10) 0.2179(3) 0.0236(7) Uani 1 1 d . . . . .
C26 C 0.4894(3) 0.27694(10) 0.2675(3) 0.0239(7) Uani 1 1 d . . . . .
C27 C 0.3903(3) 0.27826(11) 0.2075(3) 0.0261(7) Uani 1 1 d . . . . .
C28 C 0.2805(3) 0.26970(13) 0.2417(3) 0.0341(9) Uani 1 1 d . . . . .
H28 H 0.2583 0.2596 0.3125 0.041 Uiso 1 1 calc R . . . .
C29 C 0.2119(3) 0.27869(14) 0.1536(3) 0.0381(9) Uani 1 1 d . . . . .
H29 H 0.1335 0.2764 0.1525 0.046 Uiso 1 1 calc R . . . .
C30 C 0.2789(3) 0.29183(12) 0.0664(3) 0.0296(8) Uani 1 1 d . . . . .
C31 C 0.4871(3) 0.26572(10) 0.3882(3) 0.0236(7) Uani 1 1 d . . . . .
C32 C 0.4114(3) 0.28503(11) 0.4596(3) 0.0267(7) Uani 1 1 d . . . . .
H32 H 0.3612 0.3049 0.4307 0.032 Uiso 1 1 calc R . . . .
C33 C 0.4092(3) 0.27551(12) 0.5719(3) 0.0312(8) Uani 1 1 d . . . . .
H33 H 0.3574 0.2887 0.6197 0.037 Uiso 1 1 calc R . . . .
C34 C 0.4826(3) 0.24677(12) 0.6142(3) 0.0341(8) Uani 1 1 d . . . . .
H34 H 0.4810 0.2402 0.6912 0.041 Uiso 1 1 calc R . . . .
C35 C 0.5583(3) 0.22746(12) 0.5452(3) 0.0327(8) Uani 1 1 d . . . . .
H35 H 0.6086 0.2078 0.5750 0.039 Uiso 1 1 calc R . . . .
C36 C 0.5609(3) 0.23687(11) 0.4313(3) 0.0270(7) Uani 1 1 d . . . . .
H36 H 0.6127 0.2236 0.3839 0.032 Uiso 1 1 calc R . . . .
C37 C 0.7002(4) 0.32534(15) -0.1196(4) 0.0486(11) Uani 1 1 d . . . . .
H37 H 0.6360 0.3101 -0.1397 0.058 Uiso 1 1 calc R . . . .
C38 C 0.8489(4) 0.36319(16) -0.1247(5) 0.0545(13) Uani 1 1 d . . . B 1
H38 H 0.9083 0.3794 -0.1526 0.065 Uiso 1 1 calc R . . B 1
C39 C 0.8324(3) 0.35408(15) -0.0194(4) 0.0455(11) Uani 1 1 d . . . . .
H39 H 0.8770 0.3627 0.0415 0.055 Uiso 1 1 calc R . . B .
C40 C 0.2846(3) 0.30000(13) -0.1428(3) 0.0351(9) Uani 1 1 d . . . . .
H40 H 0.3576 0.2903 -0.1565 0.042 Uiso 1 1 calc R . . . .
C41 C 0.1215(4) 0.32257(15) -0.1664(4) 0.0432(10) Uani 1 1 d . . . . .
H41 H 0.0567 0.3326 -0.2021 0.052 Uiso 1 1 calc R . . . .
C42 C 0.1318(4) 0.31742(16) -0.0561(4) 0.0449(11) Uani 1 1 d . . . . .
H42 H 0.0767 0.3223 -0.0012 0.054 Uiso 1 1 calc R . . . .
F3 F 0.50375(18) 0.26965(7) -0.05329(17) 0.0325(5) Uani 1 1 d . . . . .
F4 F 0.48105(18) 0.33855(6) -0.02650(16) 0.0307(5) Uani 1 1 d . . . . .
N7 N 0.5933(2) 0.30090(9) 0.1059(2) 0.0236(6) Uani 1 1 d . . . . .
N8 N 0.3865(2) 0.29168(9) 0.0968(2) 0.0253(6) Uani 1 1 d . . . . .
N9 N 0.7377(3) 0.32945(10) -0.0129(3) 0.0320(7) Uani 1 1 d . . . . .
N10 N 0.7634(5) 0.34487(15) -0.1906(4) 0.0675(14) Uani 1 1 d . . . . .
N11 N 0.2388(3) 0.30356(10) -0.0384(3) 0.0308(7) Uani 1 1 d . . . . .
N12 N 0.2161(3) 0.31149(11) -0.2205(3) 0.0383(8) Uani 1 1 d . . . . .
B3 B 0.5000 0.5000 0.8779(5) 0.0296(12) Uani 1 2 d S T P . .
C43 C 0.6813(3) 0.46050(13) 0.8296(3) 0.0349(9) Uani 1 1 d . . . . .
C44 C 0.7433(4) 0.44881(16) 0.7363(4) 0.0462(11) Uani 1 1 d . . . . .
H44 H 0.8126 0.4349 0.7362 0.055 Uiso 1 1 calc R . . . .
C45 C 0.6842(3) 0.46151(13) 0.6455(3) 0.0385(9) Uani 1 1 d . . . . .
H45 H 0.7045 0.4574 0.5699 0.046 Uiso 1 1 calc R . . . .
C46 C 0.5876(3) 0.48174(12) 0.6832(3) 0.0310(8) Uani 1 1 d . . . . .
C47 C 0.5000 0.5000 0.6249(4) 0.0295(11) Uani 1 2 d S T P . .
C48 C 0.5000 0.5000 0.5015(4) 0.0317(11) Uani 1 2 d S T P . .
C49 C 0.4041(4) 0.48999(11) 0.4424(4) 0.0384(9) Uani 1 1 d . . . . .
H49 H 0.3381 0.4830 0.4811 0.046 Uiso 1 1 calc R . . . .
C50 C 0.4056(5) 0.49031(13) 0.3269(4) 0.0524(13) Uani 1 1 d . . . . .
H50 H 0.3398 0.4837 0.2874 0.063 Uiso 1 1 calc R . . . .
C51 C 0.5000 0.5000 0.2683(5) 0.059(2) Uani 1 2 d S T P . .
H51 H 0.5000 0.5000 0.1893 0.071 Uiso 1 2 calc RS T P . .
C52 C 0.6550(4) 0.4309(2) 1.0179(5) 0.0618(15) Uani 1 1 d . . . . .
H52 H 0.5878 0.4168 1.0026 0.074 Uiso 1 1 calc R . . . .
C53 C 0.7987(5) 0.45410(17) 1.0998(4) 0.0558(13) Uani 1 1 d . . . . .
H53 H 0.8516 0.4599 1.1562 0.067 Uiso 1 1 calc R . . . .
C54 C 0.8047(4) 0.46835(15) 0.9934(4) 0.0474(11) Uani 1 1 d . . . . .
H54 H 0.8620 0.4846 0.9615 0.057 Uiso 1 1 calc R . . . .
F5 F 0.55145(19) 0.52963(8) 0.9430(2) 0.0418(6) Uani 1 1 d . . . . .
N13 N 0.5881(3) 0.48052(10) 0.8002(2) 0.0284(6) Uani 1 1 d . . . . .
N14 N 0.7102(3) 0.45429(11) 0.9421(3) 0.0361(7) Uani 1 1 d . . . . .
N15 N 0.7054(3) 0.43007(16) 1.1148(4) 0.0629(13) Uani 1 1 d . . . . .
Cl1 Cl 0.9086(2) 0.48629(10) 1.5297(3) 0.0777(9) Uani 0.5 1 d . . . C -3
Cl2 Cl 1.0362(4) 0.49486(15) 1.3232(3) 0.1068(16) Uani 0.5 1 d G . . C -3
C55 C 1.0257(7) 0.5080(4) 1.4650(4) 0.075(4) Uani 0.5 1 d G . . C -3
H55A H 1.0932 0.4984 1.5042 0.090 Uiso 0.5 1 calc R . . C -3
H55B H 1.0222 0.5383 1.4720 0.090 Uiso 0.5 1 calc R . . C -3

loop_
_atom_site_aniso_label
_atom_site_aniso_U_11
_atom_site_aniso_U_22
_atom_site_aniso_U_33
_atom_site_aniso_U_23
_atom_site_aniso_U_13
_atom_site_aniso_U_12
B1 0.0272(19) 0.030(2) 0.0242(18) 0.0038(16) 0.0029(16) -0.0013(16)
C1 0.037(2) 0.0307(19) 0.0234(17) 0.0021(14) 0.0073(15) -0.0084(16)
C2 0.038(2) 0.042(2) 0.0194(16) -0.0018(15) 0.0033(15) -0.0092(17)
C3 0.037(2) 0.037(2) 0.0242(17) -0.0017(15) -0.0027(16) -0.0044(17)
C4 0.0281(17) 0.0259(17) 0.0223(16) -0.0015(13) 0.0022(14) -0.0020(14)
C5 0.0296(18) 0.0201(15) 0.0242(16) -0.0010(13) -0.0009(15) -0.0017(13)
C6 0.0258(17) 0.0255(17) 0.0223(16) -0.0011(13) 0.0009(13) -0.0021(14)
C7 0.0301(18) 0.0285(18) 0.0245(16) -0.0034(14) 0.0024(15) 0.0045(15)
C8 0.038(2) 0.0321(19) 0.0214(16) -0.0020(14) 0.0043(15) 0.0031(16)
C9 0.0333(19) 0.0275(18) 0.0228(16) -0.0004(14) -0.0020(15) 0.0021(15)
C10 0.0300(18) 0.0345(19) 0.0207(16) -0.0071(15) -0.0006(14) 0.0014(14)
C11 0.033(2) 0.0342(19) 0.0276(18) -0.0065(15) 0.0002(16) 0.0005(16)
C12 0.030(2) 0.048(2) 0.039(2) -0.0078(19) 0.0045(17) -0.0043(18)
C13 0.0250(19) 0.071(3) 0.036(2) -0.013(2) -0.0011(17) 0.0062(19)
C14 0.039(2) 0.064(3) 0.030(2) -0.0053(19) -0.0074(18) 0.014(2)
C15 0.0309(19) 0.047(2) 0.0245(18) -0.0012(16) -0.0022(15) 0.0057(17)
C19 0.031(2) 0.068(3) 0.032(2) 0.006(2) -0.0015(17) -0.004(2)
C20 0.038(3) 0.082(4) 0.044(3) 0.016(2) -0.007(2) 0.010(2)
C21 0.046(3) 0.061(3) 0.036(2) 0.015(2) 0.0009(19) 0.008(2)
F1 0.0332(11) 0.0403(12) 0.0309(11) 0.0059(9) -0.0024(9) -0.0107(10)
F2 0.0305(11) 0.0405(12) 0.0312(11) 0.0040(9) 0.0073(9) 0.0097(9)
N1 0.0269(15) 0.0270(15) 0.0235(14) 0.0026(12) 0.0030(12) -0.0020(12)
N2 0.0261(15) 0.0262(15) 0.0204(14) -0.0001(12) -0.0012(11) 0.0014(12)
N3 0.033(5) 0.036(5) 0.019(5) -0.003(3) 0.008(4) -0.002(4)
C18 0.028(4) 0.051(5) 0.026(5) -0.002(4) 0.006(3) -0.010(4)
C16 0.038(6) 0.064(6) 0.038(7) -0.024(6) 0.017(4) -0.015(5)
C17 0.031(6) 0.073(6) 0.053(8) -0.023(6) 0.021(5) -0.010(5)
N4 0.035(5) 0.062(6) 0.041(5) -0.008(4) 0.011(4) -0.008(4)
N5 0.0330(17) 0.0454(19) 0.0247(15) 0.0022(14) -0.0028(13) 0.0077(15)
N6 0.0306(19) 0.098(3) 0.036(2) 0.005(2) -0.0065(16) -0.002(2)
N3B 0.023(4) 0.049(7) 0.022(6) 0.000(5) -0.003(4) -0.016(4)
C18B 0.034(5) 0.055(7) 0.021(5) -0.010(4) 0.004(4) -0.016(5)
C16B 0.029(6) 0.103(13) 0.025(5) -0.016(7) 0.001(4) -0.018(6)
C17B 0.023(5) 0.098(13) 0.034(8) -0.014(6) 0.007(5) -0.013(6)
N4B 0.029(5) 0.069(7) 0.040(6) -0.009(5) 0.001(4) -0.009(5)
B2 0.0267(19) 0.0313(19) 0.0153(16) -0.0028(14) 0.0035(15) 0.0002(16)
C22 0.0223(16) 0.0273(17) 0.0275(17) -0.0005(13) 0.0092(14) 0.0032(14)
C23 0.0236(18) 0.039(2) 0.034(2) 0.0038(16) 0.0028(15) 0.0003(15)
C24 0.0223(17) 0.0321(18) 0.0280(17) 0.0009(14) -0.0002(14) 0.0025(14)
C25 0.0259(17) 0.0253(16) 0.0196(15) -0.0008(13) 0.0019(13) 0.0014(13)
C26 0.0273(17) 0.0244(16) 0.0199(15) -0.0019(12) 0.0029(13) 0.0013(13)
C27 0.0252(18) 0.0322(18) 0.0209(16) 0.0013(14) 0.0024(14) -0.0026(14)
C28 0.0236(18) 0.051(2) 0.0275(18) 0.0052(17) 0.0030(15) -0.0078(16)
C29 0.0244(19) 0.060(3) 0.0301(19) 0.0038(18) -0.0018(16) -0.0073(18)
C30 0.0282(19) 0.0371(19) 0.0235(17) -0.0014(15) -0.0008(14) -0.0028(15)
C31 0.0239(17) 0.0259(16) 0.0211(16) 0.0017(13) 0.0017(13) -0.0026(13)
C32 0.0277(17) 0.0273(17) 0.0250(16) -0.0003(14) 0.0042(15) 0.0007(14)
C33 0.034(2) 0.037(2) 0.0222(17) 0.0000(14) 0.0065(15) 0.0016(16)
C34 0.041(2) 0.041(2) 0.0210(17) 0.0069(15) 0.0023(16) -0.0006(17)
C35 0.033(2) 0.0343(19) 0.0303(19) 0.0075(16) -0.0005(16) 0.0040(15)
C36 0.0257(18) 0.0306(18) 0.0248(17) 0.0009(14) 0.0015(13) 0.0024(14)
C37 0.060(3) 0.057(3) 0.029(2) -0.0045(19) 0.018(2) -0.015(2)
C38 0.039(3) 0.062(3) 0.062(3) 0.026(3) 0.026(2) 0.008(2)
C39 0.027(2) 0.057(3) 0.052(3) 0.013(2) 0.0050(18) -0.0060(19)
C40 0.036(2) 0.046(2) 0.0232(17) -0.0077(16) -0.0039(16) 0.0037(18)
C41 0.038(2) 0.059(3) 0.033(2) -0.0004(19) -0.0087(18) 0.013(2)
C42 0.034(2) 0.067(3) 0.033(2) -0.001(2) -0.0009(18) 0.012(2)
F3 0.0352(11) 0.0386(11) 0.0236(10) -0.0100(9) 0.0024(9) 0.0027(9)
F4 0.0394(12) 0.0340(11) 0.0187(9) 0.0032(8) 0.0037(9) 0.0013(9)
N7 0.0223(14) 0.0290(15) 0.0194(13) 0.0008(11) 0.0049(12) 0.0006(12)
N8 0.0261(15) 0.0318(15) 0.0181(13) -0.0007(11) -0.0009(11) -0.0011(12)
N9 0.0252(15) 0.0370(17) 0.0338(17) 0.0087(13) 0.0114(13) 0.0030(13)
N10 0.091(4) 0.063(3) 0.049(2) 0.007(2) 0.038(3) -0.005(3)
N11 0.0269(15) 0.0406(17) 0.0250(14) -0.0034(13) -0.0028(13) 0.0012(13)
N12 0.0377(19) 0.050(2) 0.0275(17) -0.0038(15) -0.0057(14) 0.0002(16)
B3 0.025(3) 0.036(3) 0.028(3) 0.000 0.000 0.003(2)
C43 0.0287(19) 0.040(2) 0.037(2) -0.0014(17) -0.0027(16) 0.0038(16)
C44 0.034(2) 0.061(3) 0.043(2) -0.010(2) -0.0004(19) 0.013(2)
C45 0.037(2) 0.045(2) 0.034(2) -0.0106(18) 0.0016(17) 0.0040(18)
C46 0.0321(19) 0.0303(18) 0.0305(19) -0.0038(15) 0.0002(16) -0.0040(16)
C47 0.035(3) 0.028(2) 0.026(2) 0.000 0.000 -0.004(2)
C48 0.043(3) 0.023(2) 0.030(3) 0.000 0.000 -0.004(2)
C49 0.052(2) 0.0252(19) 0.038(2) 0.0023(15) -0.0064(19) -0.0013(17)
C50 0.090(4) 0.028(2) 0.039(2) -0.0034(17) -0.020(3) 0.004(2)
C51 0.113(7) 0.034(3) 0.029(3) 0.000 0.000 0.007(4)
C52 0.034(2) 0.090(4) 0.062(3) 0.033(3) 0.002(2) 0.004(2)
C53 0.061(3) 0.069(3) 0.037(2) 0.001(2) -0.014(2) 0.009(3)
C54 0.044(2) 0.053(3) 0.045(2) 0.003(2) -0.007(2) -0.005(2)
F5 0.0352(12) 0.0528(14) 0.0375(13) -0.0154(11) -0.0078(10) 0.0065(11)
N13 0.0255(15) 0.0325(16) 0.0274(15) -0.0021(12) 0.0006(12) -0.0010(13)
N14 0.0270(16) 0.0485(19) 0.0328(17) 0.0022(15) 0.0010(14) 0.0085(15)
N15 0.036(2) 0.104(4) 0.048(2) 0.028(2) 0.0064(19) 0.015(2)
Cl1 0.0594(16) 0.0713(18) 0.102(2) 0.0355(17) 0.0096(17) -0.0007(14)
Cl2 0.147(5) 0.106(3) 0.0676(19) 0.028(2) 0.029(2) 0.039(3)
C55 0.046(8) 0.080(10) 0.099(9) -0.024(7) 0.016(6) -0.024(5)

loop_
_atom_type_symbol
_atom_type_description
_atom_type_scat_dispersion_real
_atom_type_scat_dispersion_imag
_atom_type_scat_source
C C 0.0033 0.0016 'International Tables Vol C Tables 4.2.6.8 and 6.1.1.4'
H H 0.0000 0.0000 'International Tables Vol C Tables 4.2.6.8 and 6.1.1.4'
B B 0.0013 0.0007 'International Tables Vol C Tables 4.2.6.8 and 6.1.1.4'
Cl Cl 0.1484 0.1585 'International Tables Vol C Tables 4.2.6.8 and 6.1.1.4'
F F 0.0171 0.0103 'International Tables Vol C Tables 4.2.6.8 and 6.1.1.4'
N N 0.0061 0.0033 'International Tables Vol C Tables 4.2.6.8 and 6.1.1.4'

loop_
_geom_angle_atom_site_label_1
_geom_angle_atom_site_label_2
_geom_angle_atom_site_label_3
_geom_angle
_geom_angle_site_symmetry_1
_geom_angle_site_symmetry_3
F1 B1 N1 108.5(3) . .
F1 B1 N2 109.8(3) . .
F2 B1 F1 109.1(3) . .
F2 B1 N1 112.0(3) . .
F2 B1 N2 110.2(3) . .
N2 B1 N1 107.2(3) . .
C2 C1 N3 129.5(7) . .
N1 C1 C2 110.8(3) . .
N1 C1 N3 119.7(7) . .
N1 C1 N3B 129.7(9) . .
N3B C1 C2 119.3(8) . .
C1 C2 H2 126.5 . .
C3 C2 C1 106.9(3) . .
C3 C2 H2 126.5 . .
C2 C3 H3 126.2 . .
C2 C3 C4 107.6(4) . .
C4 C3 H3 126.2 . .
C5 C4 C3 130.2(3) . .
C5 C4 N1 121.0(3) . .
N1 C4 C3 108.4(3) . .
C4 C5 C6 120.3(3) . .
C4 C5 C10 119.9(3) . .
C6 C5 C10 119.8(3) . .
C5 C6 C7 130.6(3) . .
N2 C6 C5 121.1(3) . .
N2 C6 C7 108.3(3) . .
C6 C7 H7 126.2 . .
C8 C7 C6 107.6(3) . .
C8 C7 H7 126.2 . .
C7 C8 H8 126.5 . .
C7 C8 C9 107.0(3) . .
C9 C8 H8 126.5 . .
C8 C9 N5 125.3(3) . .
N2 C9 C8 110.5(3) . .
N2 C9 N5 124.2(3) . .
C11 C10 C5 120.2(3) . .
C11 C10 C15 119.7(3) . .
C15 C10 C5 120.1(3) . .
C10 C11 H11 120.1 . .
C12 C11 C10 119.7(4) . .
C12 C11 H11 120.1 . .
C11 C12 H12 119.7 . .
C13 C12 C11 120.7(4) . .
C13 C12 H12 119.7 . .
C12 C13 H13 120.1 . .
C12 C13 C14 119.9(4) . .
C14 C13 H13 120.1 . .
C13 C14 H14 119.8 . .
C13 C14 C15 120.3(4) . .
C15 C14 H14 119.8 . .
C10 C15 C14 119.7(4) . .
C10 C15 H15 120.2 . .
C14 C15 H15 120.2 . .
N5 C19 H19 123.8 . .
N6 C19 H19 123.8 . .
N6 C19 N5 112.3(4) . .
C21 C20 H20 124.5 . .
C21 C20 N6 111.0(4) . .
N6 C20 H20 124.5 . .
C20 C21 H21 127.2 . .
C20 C21 N5 105.6(4) . .
N5 C21 H21 127.2 . .
C1 N1 B1 129.4(3) . .
C1 N1 C4 106.3(3) . .
C4 N1 B1 123.9(3) . .
C6 N2 B1 124.9(3) . .
C9 N2 B1 128.5(3) . .
C9 N2 C6 106.5(3) . .
C18 N3 C1 132.7(7) . .
C18 N3 C16 106.4 . .
C16 N3 C1 120.9(7) . .
N3 C18 H18 124.0 . .
N4 C18 N3 111.9 . .
N4 C18 H18 124.0 . .
N3 C16 H16 126.8 . .
C17 C16 N3 106.4 . .
C17 C16 H16 126.8 . .
C16 C17 H17 125.0 . .
C16 C17 N4 110.0 . .
N4 C17 H17 125.0 . .
C18 N4 C17 105.3 . .
C19 N5 C9 129.6(3) . .
C19 N5 C21 106.0(4) . .
C21 N5 C9 123.1(4) . .
C19 N6 C20 105.0(4) . .
C1 N3B C16B 128.2(10) . .
C18B N3B C1 125.2(10) . .
C18B N3B C16B 106.5 . .
N3B C18B H18B 124.1 . .
N4B C18B N3B 111.9 . .
N4B C18B H18B 124.1 . .
N3B C16B H16B 126.9 . .
C17B C16B N3B 106.2 . .
C17B C16B H16B 126.9 . .
C16B C17B H17B 125.0 . .
C16B C17B N4B 110.0 . .
N4B C17B H17B 125.0 . .
C18B N4B C17B 105.4 . .
F3 B2 N7 109.7(3) . .
F3 B2 N8 108.9(3) . .
F4 B2 F3 109.5(3) . .
F4 B2 N7 110.4(3) . .
F4 B2 N8 110.2(3) . .
N8 B2 N7 108.1(3) . .
N7 C22 C23 110.9(3) . .
N7 C22 N9 125.1(3) . .
N9 C22 C23 124.0(3) . .
C22 C23 H23 126.6 . .
C24 C23 C22 106.7(3) . .
C24 C23 H23 126.6 . .
C23 C24 H24 126.0 . .
C23 C24 C25 108.0(3) . .
C25 C24 H24 126.0 . .
C26 C25 C24 130.0(3) . .
C26 C25 N7 121.7(3) . .
N7 C25 C24 107.9(3) . .
C25 C26 C27 120.4(3) . .
C25 C26 C31 120.0(3) . .
C27 C26 C31 119.5(3) . .
C26 C27 C28 130.2(3) . .
C26 C27 N8 121.8(3) . .
N8 C27 C28 107.9(3) . .
C27 C28 H28 126.3 . .
C29 C28 C27 107.3(3) . .
C29 C28 H28 126.3 . .
C28 C29 H29 126.4 . .
C28 C29 C30 107.2(3) . .
C30 C29 H29 126.4 . .
C29 C30 N11 124.1(3) . .
N8 C30 C29 110.7(3) . .
N8 C30 N11 125.2(3) . .
C32 C31 C26 119.8(3) . .
C36 C31 C26 120.9(3) . .
C36 C31 C32 119.3(3) . .
C31 C32 H32 119.7 . .
C33 C32 C31 120.7(3) . .
C33 C32 H32 119.7 . .
C32 C33 H33 120.2 . .
C34 C33 C32 119.7(3) . .
C34 C33 H33 120.2 . .
C33 C34 H34 119.7 . .
C33 C34 C35 120.6(3) . .
C35 C34 H34 119.7 . .
C34 C35 H35 120.0 . .
C34 C35 C36 120.0(3) . .
C36 C35 H35 120.0 . .
C31 C36 C35 119.7(3) . .
C31 C36 H36 120.1 . .
C35 C36 H36 120.1 . .
N9 C37 H37 124.1 . .
N10 C37 H37 124.1 . .
N10 C37 N9 111.8(5) . .
C39 C38 H38 125.4 . .
C39 C38 N10 109.3(4) . .
N10 C38 H38 125.4 . .
C38 C39 H39 126.1 . .
C38 C39 N9 107.8(4) . .
N9 C39 H39 126.1 . .
N11 C40 H40 124.0 . .
N12 C40 H40 124.0 . .
N12 C40 N11 112.1(4) . .
C42 C41 H41 124.4 . .
C42 C41 N12 111.2(4) . .
N12 C41 H41 124.4 . .
C41 C42 H42 126.9 . .
C41 C42 N11 106.2(4) . .
N11 C42 H42 126.9 . .
C22 N7 B2 129.9(3) . .
C22 N7 C25 106.5(3) . .
C25 N7 B2 123.6(3) . .
C27 N8 B2 123.5(3) . .
C30 N8 B2 129.5(3) . .
C30 N8 C27 106.9(3) . .
C22 N9 C39 122.3(4) . .
C37 N9 C22 131.8(3) . .
C37 N9 C39 106.0(3) . .
C37 N10 C38 105.1(4) . .
C40 N11 C30 131.2(3) . .
C40 N11 C42 105.2(3) . .
C42 N11 C30 123.3(3) . .
C40 N12 C41 105.4(3) . .
F5 B3 F5 111.3(5) . 2_665
F5 B3 N13 111.33(15) . 2_665
F5 B3 N13 108.41(15) . .
F5 B3 N13 108.41(15) 2_665 2_665
F5 B3 N13 111.33(15) 2_665 .
N13 B3 N13 105.9(4) 2_665 .
C44 C43 N14 126.5(4) . .
N13 C43 C44 111.6(4) . .
N13 C43 N14 121.8(3) . .
C43 C44 H44 126.9 . .
C45 C44 C43 106.1(4) . .
C45 C44 H44 126.9 . .
C44 C45 H45 125.8 . .
C44 C45 C46 108.3(4) . .
C46 C45 H45 125.8 . .
C47 C46 C45 131.2(4) . .
C47 C46 N13 121.0(4) . .
N13 C46 C45 107.7(3) . .
C46 C47 C46 119.9(5) 2_665 .
C46 C47 C48 120.0(2) . .
C46 C47 C48 120.0(2) 2_665 .
C49 C48 C47 120.6(3) 2_665 .
C49 C48 C47 120.6(3) . .
C49 C48 C49 118.8(5) 2_665 .
C48 C49 H49 120.1 . .
C50 C49 C48 119.8(5) . .
C50 C49 H49 120.1 . .
C49 C50 H50 119.2 . .
C51 C50 C49 121.6(5) . .
C51 C50 H50 119.2 . .
C50 C51 C50 118.5(6) 2_665 .
C50 C51 H51 120.8 2_665 .
C50 C51 H51 120.8 . .
N14 C52 H52 123.9 . .
N15 C52 H52 123.9 . .
N15 C52 N14 112.3(5) . .
C54 C53 H53 124.5 . .
C54 C53 N15 111.0(5) . .
N15 C53 H53 124.5 . .
C53 C54 H54 127.3 . .
C53 C54 N14 105.3(4) . .
N14 C54 H54 127.3 . .
C43 N13 B3 127.7(3) . .
C43 N13 C46 106.2(3) . .
C46 N13 B3 126.0(3) . .
C52 N14 C43 126.9(4) . .
C52 N14 C54 106.9(4) . .
C54 N14 C43 126.0(4) . .
C52 N15 C53 104.5(4) . .
Cl1 C55 Cl2 112.9 . .
Cl1 C55 H55A 109.0 . .
Cl1 C55 H55B 109.0 . .
Cl2 C55 H55A 109.0 . .
Cl2 C55 H55B 109.0 . .
H55A C55 H55B 107.8 . .

loop_
_geom_bond_atom_site_label_1
_geom_bond_atom_site_label_2
_geom_bond_distance
_geom_bond_site_symmetry_2
B1 F1 1.406(5) .
B1 F2 1.377(5) .
B1 N1 1.553(5) .
B1 N2 1.547(5) .
C1 C2 1.401(6) .
C1 N1 1.355(5) .
C1 N3 1.453(9) .
C1 N3B 1.365(9) .
C2 H2 0.9500 .
C2 C3 1.371(6) .
C3 H3 0.9500 .
C3 C4 1.411(5) .
C4 C5 1.398(5) .
C4 N1 1.402(5) .
C5 C6 1.407(5) .
C5 C10 1.486(5) .
C6 C7 1.408(5) .
C6 N2 1.392(5) .
C7 H7 0.9500 .
C7 C8 1.373(5) .
C8 H8 0.9500 .
C8 C9 1.392(5) .
C9 N2 1.360(4) .
C9 N5 1.406(5) .
C10 C11 1.393(5) .
C10 C15 1.394(5) .
C11 H11 0.9500 .
C11 C12 1.390(6) .
C12 H12 0.9500 .
C12 C13 1.380(7) .
C13 H13 0.9500 .
C13 C14 1.380(7) .
C14 H14 0.9500 .
C14 C15 1.397(6) .
C15 H15 0.9500 .
C19 H19 0.9500 .
C19 N5 1.363(6) .
C19 N6 1.310(6) .
C20 H20 0.9500 .
C20 C21 1.353(7) .
C20 N6 1.375(7) .
C21 H21 0.9500 .
C21 N5 1.390(5) .
N3 C18 1.3503 .
N3 C16 1.3702 .
C18 H18 0.9500 .
C18 N4 1.3108 .
C16 H16 0.9500 .
C16 C17 1.3499 .
C17 H17 0.9500 .
C17 N4 1.3710 .
N3B C18B 1.3495 .
N3B C16B 1.3712 .
C18B H18B 0.9500 .
C18B N4B 1.3087 .
C16B H16B 0.9500 .
C16B C17B 1.3508 .
C17B H17B 0.9500 .
C17B N4B 1.3692 .
B2 F3 1.400(4) .
B2 F4 1.388(4) .
B2 N7 1.558(5) .
B2 N8 1.550(5) .
C22 C23 1.401(5) .
C22 N7 1.351(4) .
C22 N9 1.395(4) .
C23 H23 0.9500 .
C23 C24 1.368(5) .
C24 H24 0.9500 .
C24 C25 1.412(5) .
C25 C26 1.387(5) .
C25 N7 1.405(4) .
C26 C27 1.398(5) .
C26 C31 1.495(4) .
C27 C28 1.414(5) .
C27 N8 1.401(4) .
C28 H28 0.9500 .
C28 C29 1.376(5) .
C29 H29 0.9500 .
C29 C30 1.390(5) .
C30 N8 1.349(5) .
C30 N11 1.401(5) .
C31 C32 1.402(5) .
C31 C36 1.392(5) .
C32 H32 0.9500 .
C32 C33 1.385(5) .
C33 H33 0.9500 .
C33 C34 1.383(6) .
C34 H34 0.9500 .
C34 C35 1.384(6) .
C35 H35 0.9500 .
C35 C36 1.402(5) .
C36 H36 0.9500 .
C37 H37 0.9500 .
C37 N9 1.366(6) .
C37 N10 1.309(6) .
C38 H38 0.9500 .
C38 C39 1.315(7) .
C38 N10 1.431(8) .
C39 H39 0.9500 .
C39 N9 1.397(5) .
C40 H40 0.9500 .
C40 N11 1.375(5) .
C40 N12 1.302(5) .
C41 H41 0.9500 .
C41 C42 1.341(6) .
C41 N12 1.362(6) .
C42 H42 0.9500 .
C42 N11 1.384(5) .
B3 F5 1.386(4) 2_665
B3 F5 1.386(4) .
B3 N13 1.550(5) .
B3 N13 1.550(5) 2_665
C43 C44 1.400(6) .
C43 N13 1.346(5) .
C43 N14 1.411(5) .
C44 H44 0.9500 .
C44 C45 1.368(6) .
C45 H45 0.9500 .
C45 C46 1.413(6) .
C46 C47 1.400(5) .
C46 N13 1.406(5) .
C47 C46 1.400(5) 2_665
C47 C48 1.482(7) .
C48 C49 1.397(5) .
C48 C49 1.397(5) 2_665
C49 H49 0.9500 .
C49 C50 1.388(6) .
C50 H50 0.9500 .
C50 C51 1.376(7) .
C51 C50 1.376(7) 2_665
C51 H51 0.9500 .
C52 H52 0.9500 .
C52 N14 1.360(6) .
C52 N15 1.313(7) .
C53 H53 0.9500 .
C53 C54 1.361(7) .
C53 N15 1.382(7) .
C54 H54 0.9500 .
C54 N14 1.374(6) .
Cl1 C55 1.7603 .
Cl2 C55 1.7606 .
C55 H55A 0.9900 .
C55 H55B 0.9900 .
